data_7243672
loop_
_publ_author_name
'Gundlapalli, Suman'
'Devarapalli, Ramesh'
'Mudda, Ramesh Reddy'
'Chennuru, Ramanaiah'
'Rupakula, Ravichandrababu'

_publ_section_title
;
 Novel solid forms of insomnia drug suvorexant with improved solubility
 and dissolution: accessing salts from a salt solvate route
;
_journal_issue 44
_journal_name_full CrystEngComm
_journal_page_first 7739
_journal_page_last 7749
_journal_paper_doi 10.1039/D1CE01269J
_journal_volume 23
_journal_year 2021
_chemical_formula_sum 'C22 H28 Cd N2 O5'
_chemical_formula_weight 512.86
_space_group_crystal_system orthorhombic
_space_group_IT_number 62
_space_group_name_Hall '-P 2ac 2n'
_space_group_name_H-M_alt 'P n m a'
_atom_sites_solution_hydrogens mixed
_audit_creation_method SHELXL-2016/6
_audit_update_record
;
2020-08-20 deposited with the CCDC.	2021-10-04 downloaded from the CCDC.
;
_cell_angle_alpha 90
_cell_angle_beta 90
_cell_angle_gamma 90
_cell_formula_units_Z 4
_cell_length_a 14.727(3)
_cell_length_b 23.437(5)
_cell_length_c 5.9870(12)
_cell_measurement_reflns_used 3102
_cell_measurement_temperature 100.0(2)
_cell_measurement_theta_max 32.4
_cell_measurement_theta_min 2.7
_cell_volume 2066.5(7)
_computing_cell_refinement 'XDS (Kabsch, 1993)'
_computing_data_collection 'AS QEGUI'
_computing_data_reduction 'XDS (Kabsch, 1993)'
_computing_structure_refinement 'SHELXL-2016/6 (Sheldrick, 2016)'
_diffrn_ambient_temperature 100.0(2)
_diffrn_measured_fraction_theta_full 0.981
_diffrn_measured_fraction_theta_max 0.866
_diffrn_measurement_device_type 'Dectris Eiger 16M'
_diffrn_measurement_method 'Omega Scan'
_diffrn_radiation_monochromator 'Silicon Double Crystal'
_diffrn_radiation_source 'MX2 Beamline Australian Synchrotron'
_diffrn_radiation_type Synchrotron
_diffrn_radiation_wavelength 0.710918
_diffrn_reflns_av_R_equivalents 0.0630
_diffrn_reflns_av_unetI/netI 0.0321
_diffrn_reflns_Laue_measured_fraction_full 0.981
_diffrn_reflns_Laue_measured_fraction_max 0.866
_diffrn_reflns_limit_h_max 18
_diffrn_reflns_limit_h_min -18
_diffrn_reflns_limit_k_max 31
_diffrn_reflns_limit_k_min -31
_diffrn_reflns_limit_l_max 8
_diffrn_reflns_limit_l_min -8
_diffrn_reflns_number 34660
_diffrn_reflns_point_group_measured_fraction_full 0.981
_diffrn_reflns_point_group_measured_fraction_max 0.866
_diffrn_reflns_theta_full 25.242
_diffrn_reflns_theta_max 32.416
_diffrn_reflns_theta_min 2.766
_exptl_absorpt_coefficient_mu 1.094
_exptl_absorpt_correction_T_max 0.74
_exptl_absorpt_correction_T_min 0.52
_exptl_absorpt_correction_type multi-scan
_exptl_absorpt_process_details 'XDS (Kabsch, 1993)'
_exptl_crystal_colour colourless
_exptl_crystal_density_diffrn 1.648
_exptl_crystal_description plate
_exptl_crystal_F_000 1048
_exptl_crystal_size_max 0.1
_exptl_crystal_size_mid 0.01
_exptl_crystal_size_min 0.01
_refine_diff_density_max 1.525
_refine_diff_density_min -1.518
_refine_diff_density_rms 0.145
_refine_ls_extinction_method none
_refine_ls_goodness_of_fit_ref 1.113
_refine_ls_hydrogen_treatment mixed
_refine_ls_matrix_type full
_refine_ls_number_parameters 148
_refine_ls_number_reflns 3279
_refine_ls_number_restraints 1
_refine_ls_restrained_S_all 1.113
_refine_ls_R_factor_all 0.0471
_refine_ls_R_factor_gt 0.0461
_refine_ls_shift/su_max 0.000
_refine_ls_shift/su_mean 0.000
_refine_ls_structure_factor_coef Fsqd
_refine_ls_weighting_details 'w=1/[\s^2^(Fo^2^)+(0.0648P)^2^+3.4256P] where P=(Fo^2^+2Fc^2^)/3'
_refine_ls_weighting_scheme calc
_refine_ls_wR_factor_gt 0.1247
_refine_ls_wR_factor_ref 0.1255
_reflns_Friedel_coverage 0.000
_reflns_number_gt 3136
_reflns_number_total 3279
_reflns_threshold_expression 'I > 2\s(I)'
_cod_data_source_file d1ce01269j5.cif
_cod_data_source_block shelx
_cod_depositor_comments
;
The following automatic conversions were performed:

data item '_exptl_absorpt_correction_type' value 'Multi-Scan' was
changed to 'multi-scan' in accordance with the
/home/data/users/saulius/crontab/automatic-downloads/rss-feeds/RSC/lib/dictionaries/cif_core.dic
dictionary named 'cif_core.dic' version 2.4.2 last updated on
2011-04-26.

Automatic conversion script
Id: cif_fix_values 7556 2019-12-06 15:28:31Z antanas 

 Adding full bibliography for 7243671--7243675.cif.
;
_cod_database_code 7243672
_shelx_shelxl_version_number 2016/6
_chemical_oxdiff_usercomment 'Kamran sample p2'
_shelx_space_group_comment
;
The symmetry employed for this shelxl refinement is uniquely defined
by the following loop, which should always be used as a source of
symmetry information in preference to the above space-group names.
They are only intended as comments.
;

loop_
_space_group_symop_operation_xyz
'x, y, z'
'-x+1/2, -y, z+1/2'
'-x, y+1/2, -z'
'x+1/2, -y+1/2, -z+1/2'
'-x, -y, -z'
'x-1/2, y, -z-1/2'
'x, -y-1/2, z'
'-x-1/2, y-1/2, z-1/2'

loop_
_atom_site_label
_atom_site_type_symbol
_atom_site_fract_x
_atom_site_fract_y
_atom_site_fract_z
_atom_site_U_iso_or_equiv
_atom_site_adp_type
_atom_site_occupancy
_atom_site_site_symmetry_order
_atom_site_calc_flag
_atom_site_refinement_flags_posn
_atom_site_refinement_flags_adp
_atom_site_refinement_flags_occupancy
_atom_site_disorder_assembly
_atom_site_disorder_group
C1 C 0.25121(19) 0.42869(10) 0.4969(5) 0.0296(5) Uani 1 1 d . . . . .
C2 C 0.2138(2) 0.41179(12) 0.6989(5) 0.0345(6) Uani 1 1 d . . . . .
H2 H 0.251377 0.399033 0.813266 0.041 Uiso 1 1 calc R U . . .
C3 C 0.1205(2) 0.41382(18) 0.7312(5) 0.0374(9) Uani 1 1 d . . . . .
H3 H 0.095915 0.402590 0.867387 0.045 Uiso 1 1 calc R U . . .
C4 C 0.0637(2) 0.43253(12) 0.5613(6) 0.0375(6) Uani 1 1 d . . . . .
H4 H 0.001046 0.432994 0.581097 0.045 Uiso 1 1 calc R U . . .
C5 C 0.1016(2) 0.45039(12) 0.3630(5) 0.0349(6) Uani 1 1 d . . . . .
H5 H 0.064203 0.463852 0.249423 0.042 Uiso 1 1 calc R U . . .
C6 C 0.1939(2) 0.44859(11) 0.3308(5) 0.0319(5) Uani 1 1 d . . . . .
H6 H 0.218165 0.460877 0.195738 0.038 Uiso 1 1 calc R U . . .
C7 C 0.3517(2) 0.42240(12) 0.4509(6) 0.0345(6) Uani 1 1 d . . . . .
H7A H 0.386050 0.428350 0.587139 0.041 Uiso 1 1 calc R U . . .
H7B H 0.370997 0.450447 0.341686 0.041 Uiso 1 1 calc R U . . .
C8 C 0.36802(16) 0.36241(13) 0.3621(5) 0.0257(5) Uani 1 1 d . . . . .
C9 C 0.5749(3) 0.250000 0.0174(6) 0.0306(7) Uani 1 2 d S T P . .
H9A H 0.554074 0.283486 -0.062847 0.037 Uiso 0.5 1 calc R U P . .
H9B H 0.554074 0.216514 -0.062847 0.037 Uiso 0.5 1 calc R U P . .
C10 C 0.6791(3) 0.250000 0.0258(6) 0.0369(9) Uani 1 2 d S T P . .
H10A H 0.702096 0.216507 -0.050853 0.044 Uiso 0.5 1 calc R U P . .
H10B H 0.702096 0.283493 -0.050853 0.044 Uiso 0.5 1 calc R U P . .
C11 C 0.67433(19) 0.30057(11) 0.3726(5) 0.0308(5) Uani 1 1 d . . . . .
H11A H 0.697527 0.334934 0.302611 0.037 Uiso 1 1 calc R U . . .
H11B H 0.693886 0.300450 0.527261 0.037 Uiso 1 1 calc R U . . .
C12 C 0.57012(18) 0.30073(10) 0.3627(5) 0.0270(5) Uani 1 1 d . . . . .
H12A H 0.545819 0.301059 0.513290 0.032 Uiso 1 1 calc R U . . .
H12B H 0.549478 0.334996 0.287386 0.032 Uiso 1 1 calc R U . . .
O1 O 0.36835(13) 0.32162(9) 0.4990(4) 0.0294(4) Uani 1 1 d . . . . .
O2 O 0.37493(12) 0.35459(10) 0.1571(4) 0.0298(4) Uani 1 1 d . . . . .
O3 O 0.3638(2) 0.250000 -0.1475(5) 0.0334(6) Uani 1 2 d DS T P . .
N1 N 0.5360(2) 0.250000 0.2426(4) 0.0173(5) Uani 1 2 d S T P . .
N2 N 0.7117(2) 0.250000 0.2573(4) 0.0188(6) Uani 1 2 d S T P . .
Cd1 Cd 0.37457(2) 0.250000 0.22767(4) 0.01852(11) Uani 1 2 d S T P . .
H3A H 0.374(2) 0.2776(11) -0.230(5) 0.028 Uiso 1 1 d D U . . .

loop_
_atom_site_aniso_label
_atom_site_aniso_U_11
_atom_site_aniso_U_22
_atom_site_aniso_U_33
_atom_site_aniso_U_23
_atom_site_aniso_U_13
_atom_site_aniso_U_12
C1 0.0315(13) 0.0228(10) 0.0344(13) -0.0051(9) -0.0005(10) 0.0001(8)
C2 0.0433(18) 0.0302(12) 0.0299(13) -0.0023(10) -0.0030(11) 0.0040(11)
C3 0.053(3) 0.0320(18) 0.0269(14) 0.0012(10) 0.0114(11) 0.0062(11)
C4 0.0336(15) 0.0334(13) 0.0456(17) -0.0042(12) 0.0093(12) 0.0055(10)
C5 0.0382(15) 0.0315(13) 0.0350(14) -0.0028(11) -0.0019(12) 0.0092(11)
C6 0.0402(15) 0.0256(11) 0.0300(12) 0.0009(10) 0.0050(11) 0.0024(9)
C7 0.0319(14) 0.0276(12) 0.0441(16) -0.0062(11) 0.0003(12) -0.0037(10)
C8 0.0156(12) 0.0287(12) 0.0328(14) 0.0016(10) 0.0013(8) -0.0020(7)
C9 0.028(2) 0.046(2) 0.0177(15) 0.000 0.0006(12) 0.000
C10 0.026(2) 0.066(3) 0.0194(16) 0.000 0.0014(13) 0.000
C11 0.0275(14) 0.0269(11) 0.0381(14) -0.0071(10) -0.0013(10) 0.0010(9)
C12 0.0254(13) 0.0256(10) 0.0301(12) -0.0044(9) 0.0010(9) -0.0001(8)
O1 0.0319(11) 0.0293(9) 0.0268(9) -0.0011(8) 0.0016(7) 0.0009(6)
O2 0.0278(11) 0.0315(11) 0.0300(11) -0.0010(9) 0.0005(7) -0.0009(6)
O3 0.0468(18) 0.0316(14) 0.0217(13) 0.000 -0.0025(11) 0.000
N1 0.0165(15) 0.0190(12) 0.0164(11) 0.000 -0.0002(8) 0.000
N2 0.0177(16) 0.0207(13) 0.0180(12) 0.000 0.0000(8) 0.000
Cd1 0.01657(17) 0.02212(16) 0.01687(14) 0.000 -0.00088(7) 0.000

loop_
_atom_type_symbol
_atom_type_description
_atom_type_scat_dispersion_real
_atom_type_scat_dispersion_imag
_atom_type_scat_source
C C 0.0033 0.0016 'International Tables Vol C Tables 4.2.6.8 and 6.1.1.4'
H H 0.0000 0.0000 'International Tables Vol C Tables 4.2.6.8 and 6.1.1.4'
O O 0.0106 0.0060 'International Tables Vol C Tables 4.2.6.8 and 6.1.1.4'
N N 0.0061 0.0033 'International Tables Vol C Tables 4.2.6.8 and 6.1.1.4'
Cd Cd -0.8075 1.2024 'International Tables Vol C Tables 4.2.6.8 and 6.1.1.4'

loop_
_geom_angle_atom_site_label_1
_geom_angle_atom_site_label_2
_geom_angle_atom_site_label_3
_geom_angle
_geom_angle_site_symmetry_1
_geom_angle_site_symmetry_3
_geom_angle_publ_flag
C6 C1 C2 118.7(3) . . ?
C6 C1 C7 119.9(3) . . ?
C2 C1 C7 121.3(3) . . ?
C1 C2 C3 120.3(3) . . ?
C1 C2 H2 119.8 . . ?
C3 C2 H2 119.8 . . ?
C4 C3 C2 120.3(3) . . ?
C4 C3 H3 119.8 . . ?
C2 C3 H3 119.8 . . ?
C5 C4 C3 118.9(3) . . ?
C5 C4 H4 120.5 . . ?
C3 C4 H4 120.5 . . ?
C6 C5 C4 120.9(3) . . ?
C6 C5 H5 119.6 . . ?
C4 C5 H5 119.6 . . ?
C5 C6 C1 120.9(3) . . ?
C5 C6 H6 119.6 . . ?
C1 C6 H6 119.6 . . ?
C1 C7 C8 108.0(2) . . ?
C1 C7 H7A 110.1 . . ?
C8 C7 H7A 110.1 . . ?
C1 C7 H7B 110.1 . . ?
C8 C7 H7B 110.1 . . ?
H7A C7 H7B 108.4 . . ?
O2 C8 O1 122.0(3) . . ?
O2 C8 C7 119.6(3) . . ?
O1 C8 C7 118.3(3) . . ?
O2 C8 Cd1 64.44(15) . . ?
O1 C8 Cd1 57.62(15) . . ?
C7 C8 Cd1 171.99(18) . . ?
N1 C9 C10 111.2(3) . . ?
N1 C9 H9A 109.4 . . ?
C10 C9 H9A 109.4 . . ?
N1 C9 H9B 109.4 . . ?
C10 C9 H9B 109.4 . . ?
H9A C9 H9B 108.0 . . ?
N2 C10 C9 110.9(3) . . ?
N2 C10 H10A 109.5 . . ?
C9 C10 H10A 109.5 . . ?
N2 C10 H10B 109.5 . . ?
C9 C10 H10B 109.5 . . ?
H10A C10 H10B 108.0 . . ?
N2 C11 C12 110.8(2) . . ?
N2 C11 H11A 109.5 . . ?
C12 C11 H11A 109.5 . . ?
N2 C11 H11B 109.5 . . ?
C12 C11 H11B 109.5 . . ?
H11A C11 H11B 108.1 . . ?
N1 C12 C11 110.9(2) . . ?
N1 C12 H12A 109.5 . . ?
C11 C12 H12A 109.5 . . ?
N1 C12 H12B 109.5 . . ?
C11 C12 H12B 109.5 . . ?
H12A C12 H12B 108.0 . . ?
C8 O1 Cd1 95.33(18) . . ?
C8 O2 Cd1 88.72(17) . . ?
Cd1 O3 H3A 125(3) . . ?
Cd1 O3 H3A 125(3) . 7_565 ?
H3A O3 H3A 103(5) . 7_565 ?
C9 N1 C12 108.3(2) . 7_565 ?
C9 N1 C12 108.3(2) . . ?
C12 N1 C12 107.1(3) 7_565 . ?
C9 N1 Cd1 110.9(2) . . ?
C12 N1 Cd1 111.01(17) 7_565 . ?
C12 N1 Cd1 111.01(17) . . ?
C10 N2 C11 108.7(2) . 7_565 ?
C10 N2 C11 108.7(2) . . ?
C11 N2 C11 106.7(3) 7_565 . ?
C10 N2 Cd1 111.2(2) . 6_656 ?
C11 N2 Cd1 110.75(17) 7_565 6_656 ?
C11 N2 Cd1 110.75(17) . 6_656 ?
O3 Cd1 O1 133.66(6) . 7_565 ?
O3 Cd1 O1 133.66(5) . . ?
O1 Cd1 O1 91.78(11) 7_565 . ?
O3 Cd1 N1 96.20(10) . . ?
O1 Cd1 N1 90.75(6) 7_565 . ?
O1 Cd1 N1 90.75(6) . . ?
O3 Cd1 N2 88.11(10) . 6_556 ?
O1 Cd1 N2 86.26(6) 7_565 6_556 ?
O1 Cd1 N2 86.26(6) . 6_556 ?
N1 Cd1 N2 175.70(9) . 6_556 ?
O3 Cd1 O2 80.26(6) . 7_565 ?
O1 Cd1 O2 53.88(8) 7_565 7_565 ?
O1 Cd1 O2 145.66(8) . 7_565 ?
N1 Cd1 O2 90.25(4) . 7_565 ?
N2 Cd1 O2 90.49(4) 6_556 7_565 ?
O3 Cd1 O2 80.26(6) . . ?
O1 Cd1 O2 145.66(8) 7_565 . ?
O1 Cd1 O2 53.88(8) . . ?
N1 Cd1 O2 90.25(4) . . ?
N2 Cd1 O2 90.48(4) 6_556 . ?
O2 Cd1 O2 160.45(12) 7_565 . ?
O3 Cd1 C8 106.79(6) . 7_565 ?
O1 Cd1 C8 27.06(8) 7_565 7_565 ?
O1 Cd1 C8 118.82(9) . 7_565 ?
N1 Cd1 C8 91.38(5) . 7_565 ?
N2 Cd1 C8 87.37(5) 6_556 7_565 ?
O2 Cd1 C8 26.84(10) 7_565 7_565 ?
O2 Cd1 C8 172.55(8) . 7_565 ?
O3 Cd1 C8 106.79(6) . . ?
O1 Cd1 C8 118.82(9) 7_565 . ?
O1 Cd1 C8 27.06(8) . . ?
N1 Cd1 C8 91.38(5) . . ?
N2 Cd1 C8 87.37(5) 6_556 . ?
O2 Cd1 C8 172.55(8) 7_565 . ?
O2 Cd1 C8 26.84(9) . . ?
C8 Cd1 C8 145.79(13) 7_565 . ?

loop_
_geom_bond_atom_site_label_1
_geom_bond_atom_site_label_2
_geom_bond_distance
_geom_bond_site_symmetry_2
_geom_bond_publ_flag
C1 C6 1.386(4) . ?
C1 C2 1.387(4) . ?
C1 C7 1.512(4) . ?
C2 C3 1.389(4) . ?
C2 H2 0.9300 . ?
C3 C4 1.388(5) . ?
C3 H3 0.9300 . ?
C4 C5 1.377(4) . ?
C4 H4 0.9300 . ?
C5 C6 1.373(4) . ?
C5 H5 0.9300 . ?
C6 H6 0.9300 . ?
C7 C8 1.522(4) . ?
C7 H7A 0.9700 . ?
C7 H7B 0.9700 . ?
C8 O2 1.245(4) . ?
C8 O1 1.259(4) . ?
C8 Cd1 2.756(3) . ?
C9 N1 1.465(4) . ?
C9 C10 1.536(6) . ?
C9 H9A 0.9700 . ?
C9 H9B 0.9700 . ?
C10 N2 1.466(5) . ?
C10 H10A 0.9700 . ?
C10 H10B 0.9700 . ?
C11 N2 1.478(3) . ?
C11 C12 1.536(4) . ?
C11 H11A 0.9700 . ?
C11 H11B 0.9700 . ?
C12 N1 1.478(3) . ?
C12 H12A 0.9700 . ?
C12 H12B 0.9700 . ?
O1 Cd1 2.338(2) . ?
O2 Cd1 2.487(2) . ?
O3 Cd1 2.252(3) . ?
O3 H3A 0.827(10) . ?
O3 H3A 0.827(10) 7_565 ?
N1 Cd1 2.378(3) . ?
N2 Cd1 2.401(3) 6_656 ?

loop_
_geom_hbond_atom_site_label_D
_geom_hbond_atom_site_label_H
_geom_hbond_atom_site_label_A
_geom_hbond_distance_DH
_geom_hbond_distance_HA
_geom_hbond_distance_DA
_geom_hbond_angle_DHA
_geom_hbond_site_symmetry_A
C10 H10A O1 0.97 2.62 3.256(4) 123.0 4
C10 H10B O1 0.97 2.62 3.256(4) 123.0 6_656
O3 H3A O1 0.827(10) 1.926(17) 2.702(3) 156(3) 1_554
O3 H3A O2 0.827(10) 2.94(4) 3.060(3) 91(3) .
C10 H10A O1 0.97 2.62 3.256(4) 123.0 4
C10 H10B O1 0.97 2.62 3.256(4) 123.0 6_656
O3 H3A O1 0.827(10) 1.926(17) 2.702(3) 156(3) 1_554
O3 H3A O2 0.827(10) 2.94(4) 3.060(3) 91(3) .

loop_
_geom_torsion_atom_site_label_1
_geom_torsion_atom_site_label_2
_geom_torsion_atom_site_label_3
_geom_torsion_atom_site_label_4
_geom_torsion
_geom_torsion_site_symmetry_1
_geom_torsion_site_symmetry_2
_geom_torsion_site_symmetry_3
_geom_torsion_site_symmetry_4
_geom_torsion_publ_flag
C6 C1 C2 C3 1.3(4) . . . . ?
C7 C1 C2 C3 -175.0(3) . . . . ?
C1 C2 C3 C4 0.3(5) . . . . ?
C2 C3 C4 C5 -1.7(5) . . . . ?
C3 C4 C5 C6 1.5(4) . . . . ?
C4 C5 C6 C1 0.1(4) . . . . ?
C2 C1 C6 C5 -1.5(4) . . . . ?
C7 C1 C6 C5 174.8(2) . . . . ?
C6 C1 C7 C8 -90.2(3) . . . . ?
C2 C1 C7 C8 86.0(3) . . . . ?
C1 C7 C8 O2 98.4(3) . . . . ?
C1 C7 C8 O1 -77.1(3) . . . . ?
N1 C9 C10 N2 0.000(0) . . . . ?
N2 C11 C12 N1 0.5(3) . . . . ?
O2 C8 O1 Cd1 -3.4(2) . . . . ?
C7 C8 O1 Cd1 172.0(2) . . . . ?
O1 C8 O2 Cd1 3.2(2) . . . . ?
C7 C8 O2 Cd1 -172.2(2) . . . . ?
C10 C9 N1 C12 -57.94(19) . . . 7_565 ?
C10 C9 N1 C12 57.94(19) . . . . ?
C10 C9 N1 Cd1 180.0 . . . . ?
C11 C12 N1 C9 -58.1(3) . . . . ?
C11 C12 N1 C12 58.5(3) . . . 7_565 ?
C11 C12 N1 Cd1 179.88(16) . . . . ?
C9 C10 N2 C11 57.8(2) . . . 7_565 ?
C9 C10 N2 C11 -57.8(2) . . . . ?
C9 C10 N2 Cd1 180.0 . . . 6_656 ?
C12 C11 N2 C10 57.4(3) . . . . ?
C12 C11 N2 C11 -59.5(3) . . . 7_565 ?
C12 C11 N2 Cd1 179.88(16) . . . 6_656 ?
